data_7719576
loop_
_publ_author_name
'Raju, Saravanan'
'Sharangi, Sanhati'
'Singh, Harkesh B.'
'Prabhuraj, R. S.'
'Srivastava, Rohit'
'Butcher, Ray J.'
'Kumar, Sangit'

_publ_section_title
;
 Thio-iso-phthalamide pincer ligand-driven oxidative addition of a C-Br
 bond to gold(I): synthesis and studies of SCS-gold(III) pincer complexes.
;
_journal_issue 35
_journal_name_full 'Dalton transactions (Cambridge, England : 2003)'
_journal_page_first 13235
_journal_page_last 13245
_journal_paper_doi 10.1039/d5dt00916b
_journal_volume 54
_journal_year 2025
_chemical_formula_moiety 'C27 H31 Au N2 P S2, 0.585(Br'
_chemical_formula_sum 'C27 H31 Au Br0.58 N2 P S2'
_chemical_formula_weight 722.34
_space_group_crystal_system monoclinic
_space_group_IT_number 14
_space_group_name_Hall '-P 2yn'
_space_group_name_H-M_alt 'P 1 21/n 1'
_atom_sites_solution_hydrogens geom
_audit_creation_method SHELXL-2019/2
_audit_update_record
;
2023-10-26 deposited with the CCDC.	2025-07-30 downloaded from the CCDC.
;
_cell_angle_alpha 90
_cell_angle_beta 96.665(5)
_cell_angle_gamma 90
_cell_formula_units_Z 4
_cell_length_a 18.1283(10)
_cell_length_b 6.9803(5)
_cell_length_c 22.0902(11)
_cell_measurement_reflns_used 5875
_cell_measurement_temperature 123(2)
_cell_measurement_theta_max 29.8790
_cell_measurement_theta_min 2.2630
_cell_volume 2776.4(3)
_computing_cell_refinement 'CrysAlisPro 1.171.39.46 (Rigaku OD, 2018)'
_computing_data_collection 'CrysAlisPro 1.171.39.46 (Rigaku OD, 2018)'
_computing_data_reduction 'CrysAlisPro 1.171.39.46 (Rigaku OD, 2018)'
_computing_structure_refinement 'SHELXL-2019/2 (Sheldrick, 2019)'
_diffrn_ambient_temperature 123(2)
_diffrn_measured_fraction_theta_full 0.997
_diffrn_measured_fraction_theta_max 0.998
_diffrn_measurement_device_type 'dtrek-CrysAlisPro-abstract goniometer importe'
_diffrn_measurement_method '\w scans'
_diffrn_radiation_type MoK\a
_diffrn_radiation_wavelength 0.71073
_diffrn_reflns_av_R_equivalents 0.1701
_diffrn_reflns_av_unetI/netI 0.1116
_diffrn_reflns_Laue_measured_fraction_full 0.997
_diffrn_reflns_Laue_measured_fraction_max 0.998
_diffrn_reflns_limit_h_max 21
_diffrn_reflns_limit_h_min -21
_diffrn_reflns_limit_k_max 8
_diffrn_reflns_limit_k_min -7
_diffrn_reflns_limit_l_max 26
_diffrn_reflns_limit_l_min -26
_diffrn_reflns_number 5672
_diffrn_reflns_point_group_measured_fraction_full 0.997
_diffrn_reflns_point_group_measured_fraction_max 0.998
_diffrn_reflns_theta_full 25.242
_diffrn_reflns_theta_max 26.372
_diffrn_reflns_theta_min 2.262
_diffrn_source 'fine-focus sealed X-ray tube'
_exptl_absorpt_coefficient_mu 6.367
_exptl_absorpt_correction_T_max 0.798
_exptl_absorpt_correction_T_min 0.712
_exptl_absorpt_correction_type analytical
_exptl_absorpt_process_details
;
The symmetry employed for this shelxl refinement is uniquely defined
by the following loop, which should always be used as a source of
symmetry information in preference to the above space-group names.
They are only intended as comments.
;
_exptl_crystal_colour yellow
_exptl_crystal_density_diffrn 1.728
_exptl_crystal_description needle
_exptl_crystal_F_000 1414
_exptl_crystal_size_max 0.109
_exptl_crystal_size_mid 0.048
_exptl_crystal_size_min 0.035
_refine_diff_density_max 1.354
_refine_diff_density_min -1.399
_refine_diff_density_rms 0.226
_refine_ls_extinction_method none
_refine_ls_goodness_of_fit_ref 1.034
_refine_ls_hydrogen_treatment constr
_refine_ls_matrix_type full
_refine_ls_number_parameters 314
_refine_ls_number_reflns 5672
_refine_ls_number_restraints 198
_refine_ls_restrained_S_all 1.023
_refine_ls_R_factor_all 0.1031
_refine_ls_R_factor_gt 0.0679
_refine_ls_shift/su_max 0.001
_refine_ls_shift/su_mean 0.000
_refine_ls_structure_factor_coef Fsqd
_refine_ls_weighting_details 'w=1/[\s^2^(Fo^2^)+(0.0060P)^2^+20.7192P] where P=(Fo^2^+2Fc^2^)/3'
_refine_ls_weighting_scheme calc
_refine_ls_wR_factor_gt 0.1037
_refine_ls_wR_factor_ref 0.1230
_reflns_Friedel_coverage 0.000
_reflns_number_gt 3961
_reflns_number_total 5672
_reflns_threshold_expression 'I > 2\s(I)'
_cod_data_source_file d5dt00916b2.cif
_cod_data_source_block Complex_8
_cod_original_sg_symbol_H-M 'P 21/n'
_cod_database_code 7719576
_shelx_shelxl_version_number 2019/2
_shelx_space_group_comment
;
The symmetry employed for this shelxl refinement is uniquely defined
by the following loop, which should always be used as a source of
symmetry information in preference to the above space-group names.
They are only intended as comments.
;

loop_
_space_group_symop_operation_xyz
'x, y, z'
'-x+1/2, y+1/2, -z+1/2'
'-x, -y, -z'
'x-1/2, -y-1/2, z-1/2'

loop_
_atom_site_label
_atom_site_type_symbol
_atom_site_fract_x
_atom_site_fract_y
_atom_site_fract_z
_atom_site_U_iso_or_equiv
_atom_site_adp_type
_atom_site_occupancy
_atom_site_site_symmetry_order
_atom_site_calc_flag
_atom_site_refinement_flags_posn
_atom_site_refinement_flags_adp
_atom_site_refinement_flags_occupancy
_atom_site_disorder_assembly
_atom_site_disorder_group
Au Au 0.55516(2) 0.72543(6) 0.20486(2) 0.02779(14) Uani 1 1 d . . . A 1
Br1 Br 0.89735(11) 0.7581(3) 0.40707(10) 0.0523(9) Uani 0.585(4) 1 d . . . B 2
S1 S 0.67759(14) 0.7258(4) 0.18434(12) 0.0323(6) Uani 1 1 d . . . . .
S2 S 0.44179(14) 0.7159(5) 0.24113(11) 0.0344(7) Uani 1 1 d . . . . .
P1 P 0.49623(14) 0.7474(4) 0.10455(11) 0.0270(6) Uani 1 1 d . . . . .
N1 N 0.7969(4) 0.7078(12) 0.2674(4) 0.033(2) Uani 1 1 d . . . . .
H1 H 0.814163 0.710286 0.306320 0.039 Uiso 1 1 calc R U . . .
N2 N 0.4284(5) 0.7030(14) 0.3611(4) 0.039(2) Uani 1 1 d . . . . .
C1 C 0.6004(5) 0.7036(15) 0.2932(4) 0.029(2) Uani 1 1 d . U . . .
C2 C 0.5539(5) 0.6943(15) 0.3382(4) 0.0285(19) Uani 1 1 d . U . . .
C3 C 0.5827(6) 0.6769(16) 0.3991(5) 0.037(2) Uani 1 1 d . U . . .
H3 H 0.549948 0.671254 0.429656 0.044 Uiso 1 1 calc R U . . .
C4 C 0.6586(6) 0.6679(17) 0.4154(5) 0.037(2) Uani 1 1 d . U . . .
C5 C 0.7062(6) 0.6827(15) 0.3699(4) 0.031(2) Uani 1 1 d . U . . .
H5 H 0.758501 0.683371 0.380697 0.037 Uiso 1 1 calc R U . . .
C6 C 0.6769(5) 0.6964(15) 0.3087(4) 0.0273(19) Uani 1 1 d . U . . .
C7 C 0.6931(7) 0.655(2) 0.4829(5) 0.049(3) Uani 1 1 d . U . . .
C8 C 0.6301(7) 0.635(2) 0.5258(5) 0.063(4) Uani 1 1 d . U . . .
H8A H 0.599327 0.750378 0.523036 0.095 Uiso 1 1 calc R U . . .
H8B H 0.652510 0.616946 0.567993 0.095 Uiso 1 1 calc R U . . .
H8C H 0.599073 0.523246 0.513159 0.095 Uiso 1 1 calc R U . . .
C9 C 0.7376(6) 0.833(2) 0.5010(5) 0.053(3) Uani 1 1 d . U . . .
H9A H 0.776864 0.848374 0.474395 0.080 Uiso 1 1 calc R U . . .
H9B H 0.759999 0.821362 0.543404 0.080 Uiso 1 1 calc R U . . .
H9C H 0.704859 0.945254 0.496973 0.080 Uiso 1 1 calc R U . . .
C10 C 0.7422(7) 0.475(2) 0.4898(6) 0.066(4) Uani 1 1 d . U . . .
H10A H 0.711936 0.361893 0.477945 0.098 Uiso 1 1 calc R U . . .
H10B H 0.763993 0.462279 0.532317 0.098 Uiso 1 1 calc R U . . .
H10C H 0.781963 0.486235 0.463484 0.098 Uiso 1 1 calc R U . . .
C11 C 0.7228(5) 0.7096(14) 0.2569(4) 0.027(2) Uani 1 1 d . U . . .
C12 C 0.8536(6) 0.7026(15) 0.2272(5) 0.034(2) Uani 1 1 d . U . . .
C13 C 0.9249(6) 0.7192(16) 0.2554(5) 0.041(2) Uani 1 1 d . U . . .
H13 H 0.933669 0.734071 0.298423 0.049 Uiso 1 1 calc R U . . .
C14 C 0.9849(6) 0.7142(17) 0.2206(6) 0.046(2) Uani 1 1 d . U . . .
H14 H 1.034480 0.727069 0.239511 0.055 Uiso 1 1 calc R U . . .
C15 C 0.9710(7) 0.6908(17) 0.1593(6) 0.047(2) Uani 1 1 d . U . . .
H15 H 1.011310 0.689119 0.135431 0.057 Uiso 1 1 calc R U . . .
C16 C 0.9014(7) 0.6698(17) 0.1315(6) 0.047(2) Uani 1 1 d . U . . .
H16 H 0.893550 0.651026 0.088681 0.056 Uiso 1 1 calc R U . . .
C17 C 0.8397(7) 0.6753(17) 0.1655(5) 0.044(2) Uani 1 1 d . U . . .
H17 H 0.790383 0.660579 0.146189 0.053 Uiso 1 1 calc R U . . .
C18 C 0.4733(6) 0.7014(15) 0.3205(4) 0.029(2) Uani 1 1 d . U . . .
C19 C 0.3510(6) 0.715(2) 0.3445(5) 0.049(3) Uani 1 1 d . U . . .
C20 C 0.3140(7) 0.886(2) 0.3544(6) 0.061(3) Uani 1 1 d . U . . .
H20 H 0.341666 0.993195 0.370787 0.074 Uiso 1 1 calc R U . . .
C21 C 0.2385(7) 0.901(2) 0.3409(6) 0.069(3) Uani 1 1 d . U . . .
H21 H 0.214408 1.017468 0.348972 0.083 Uiso 1 1 calc R U . . .
C22 C 0.1980(7) 0.752(3) 0.3162(6) 0.067(3) Uani 1 1 d . U . . .
H22 H 0.145900 0.766056 0.305782 0.081 Uiso 1 1 calc R U . . .
C23 C 0.2319(7) 0.580(2) 0.3062(5) 0.062(3) Uani 1 1 d . U . . .
H23 H 0.203221 0.474275 0.290007 0.075 Uiso 1 1 calc R U . . .
C24 C 0.3084(7) 0.563(2) 0.3199(5) 0.053(3) Uani 1 1 d . U . . .
H24 H 0.331876 0.445127 0.312173 0.063 Uiso 1 1 calc R U . . .
C25 C 0.4364(6) 0.5448(16) 0.0849(5) 0.043(3) Uani 1 1 d . . . . .
H25A H 0.466266 0.427644 0.085803 0.064 Uiso 1 1 calc R U . . .
H25B H 0.410260 0.562954 0.043914 0.064 Uiso 1 1 calc R U . . .
H25C H 0.400072 0.533776 0.114319 0.064 Uiso 1 1 calc R U . . .
C26 C 0.4365(6) 0.9492(16) 0.0945(5) 0.035(3) Uani 1 1 d . . . . .
H26A H 0.397096 0.937107 0.121031 0.053 Uiso 1 1 calc R U . . .
H26B H 0.414435 0.955767 0.051875 0.053 Uiso 1 1 calc R U . . .
H26C H 0.465146 1.066090 0.104918 0.053 Uiso 1 1 calc R U . . .
C27 C 0.5576(5) 0.7641(16) 0.0464(4) 0.031(2) Uani 1 1 d . . . . .
H27A H 0.583492 0.887587 0.049753 0.047 Uiso 1 1 calc R U . . .
H27B H 0.528802 0.753710 0.006184 0.047 Uiso 1 1 calc R U . . .
H27C H 0.594111 0.659982 0.051613 0.047 Uiso 1 1 calc R U . . .

loop_
_atom_site_aniso_label
_atom_site_aniso_U_11
_atom_site_aniso_U_22
_atom_site_aniso_U_33
_atom_site_aniso_U_23
_atom_site_aniso_U_13
_atom_site_aniso_U_12
Au 0.0236(2) 0.0329(2) 0.0252(2) 0.0003(2) -0.00462(15) -0.00021(19)
Br1 0.0379(13) 0.0601(17) 0.0542(15) -0.0001(12) -0.0141(10) -0.0045(11)
S1 0.0230(14) 0.0384(17) 0.0333(14) -0.0019(13) -0.0057(11) 0.0015(12)
S2 0.0233(14) 0.0511(19) 0.0273(14) 0.0021(14) -0.0035(11) 0.0005(13)
P1 0.0227(14) 0.0355(17) 0.0218(13) -0.0012(13) -0.0017(10) -0.0002(12)
N1 0.025(5) 0.034(5) 0.037(5) -0.004(4) -0.009(4) 0.000(4)
N2 0.030(5) 0.050(7) 0.035(5) -0.006(5) -0.009(4) -0.005(5)
C1 0.026(4) 0.029(5) 0.031(4) -0.009(4) -0.003(3) -0.003(4)
C2 0.025(4) 0.028(4) 0.031(4) -0.004(4) -0.001(3) -0.006(4)
C3 0.034(4) 0.041(5) 0.033(4) 0.000(4) -0.008(4) -0.003(4)
C4 0.034(4) 0.042(5) 0.034(4) 0.002(4) -0.005(3) -0.002(4)
C5 0.024(4) 0.032(5) 0.033(4) 0.001(4) -0.013(3) -0.004(4)
C6 0.021(4) 0.029(4) 0.030(4) 0.000(4) -0.005(3) -0.003(4)
C7 0.039(5) 0.072(6) 0.034(5) 0.008(5) -0.012(4) 0.006(5)
C8 0.053(7) 0.107(11) 0.027(6) 0.016(7) -0.005(5) 0.001(7)
C9 0.039(7) 0.087(8) 0.032(6) -0.018(6) -0.004(5) 0.004(6)
C10 0.058(8) 0.083(8) 0.050(8) 0.014(7) -0.017(6) 0.010(7)
C11 0.021(4) 0.024(5) 0.034(5) -0.003(4) -0.002(4) 0.004(4)
C12 0.026(4) 0.025(5) 0.051(5) 0.002(5) 0.000(4) -0.001(4)
C13 0.027(5) 0.035(5) 0.059(5) 0.007(5) 0.000(4) 0.006(4)
C14 0.024(4) 0.039(5) 0.072(5) -0.001(5) 0.002(4) 0.002(4)
C15 0.037(5) 0.040(6) 0.066(5) 0.010(5) 0.011(5) 0.006(5)
C16 0.041(5) 0.045(6) 0.053(5) 0.007(5) 0.002(4) 0.012(5)
C17 0.040(5) 0.040(5) 0.053(5) 0.001(5) 0.004(4) 0.011(5)
C18 0.027(4) 0.030(5) 0.028(5) 0.008(4) -0.002(4) -0.005(4)
C19 0.029(5) 0.095(8) 0.023(5) -0.006(5) -0.001(4) -0.004(5)
C20 0.035(5) 0.099(7) 0.049(6) -0.003(6) -0.003(5) -0.001(5)
C21 0.035(6) 0.108(8) 0.060(6) 0.002(6) -0.008(5) 0.001(5)
C22 0.035(5) 0.115(8) 0.049(6) 0.007(6) -0.006(5) -0.008(5)
C23 0.043(5) 0.106(8) 0.037(5) 0.007(6) 0.001(5) -0.024(6)
C24 0.038(5) 0.097(7) 0.023(5) 0.004(5) 0.003(4) -0.015(5)
C25 0.042(8) 0.039(7) 0.046(7) -0.021(6) 0.002(6) 0.001(6)
C26 0.028(7) 0.044(7) 0.031(6) 0.002(5) -0.006(5) 0.001(5)
C27 0.027(6) 0.042(7) 0.026(5) -0.003(5) 0.007(4) 0.001(5)

loop_
_atom_type_symbol
_atom_type_description
_atom_type_scat_dispersion_real
_atom_type_scat_dispersion_imag
_atom_type_scat_source
C C 0.0033 0.0016 'International Tables Vol C Tables 4.2.6.8 and 6.1.1.4'
H H 0.0000 0.0000 'International Tables Vol C Tables 4.2.6.8 and 6.1.1.4'
Au Au -2.0133 8.8022 'International Tables Vol C Tables 4.2.6.8 and 6.1.1.4'
Br Br -0.2901 2.4595 'International Tables Vol C Tables 4.2.6.8 and 6.1.1.4'
N N 0.0061 0.0033 'International Tables Vol C Tables 4.2.6.8 and 6.1.1.4'
P P 0.1023 0.0942 'International Tables Vol C Tables 4.2.6.8 and 6.1.1.4'
S S 0.1246 0.1234 'International Tables Vol C Tables 4.2.6.8 and 6.1.1.4'

loop_
_geom_angle_atom_site_label_1
_geom_angle_atom_site_label_2
_geom_angle_atom_site_label_3
_geom_angle
_geom_angle_site_symmetry_1
_geom_angle_site_symmetry_3
_geom_angle_publ_flag
C1 Au S2 86.6(3) . . ?
C1 Au S1 84.2(3) . . ?
S2 Au S1 170.75(9) . . ?
C1 Au P1 176.8(3) . . ?
S2 Au P1 90.20(9) . . ?
S1 Au P1 99.00(9) . . ?
C11 S1 Au 100.5(4) . . ?
C18 S2 Au 98.5(4) . . ?
C26 P1 C27 106.1(5) . . ?
C26 P1 C25 104.5(5) . . ?
C27 P1 C25 106.5(5) . . ?
C26 P1 Au 112.0(4) . . ?
C27 P1 Au 115.2(3) . . ?
C25 P1 Au 111.7(4) . . ?
C11 N1 C12 132.1(9) . . ?
C11 N1 H1 114.0 . . ?
C12 N1 H1 114.0 . . ?
C18 N2 C19 120.9(9) . . ?
C2 C1 C6 119.8(9) . . ?
C2 C1 Au 118.9(7) . . ?
C6 C1 Au 121.3(8) . . ?
C1 C2 C3 120.6(10) . . ?
C1 C2 C18 118.7(9) . . ?
C3 C2 C18 120.7(10) . . ?
C4 C3 C2 120.5(11) . . ?
C4 C3 H3 119.8 . . ?
C2 C3 H3 119.8 . . ?
C3 C4 C5 119.1(10) . . ?
C3 C4 C7 122.2(11) . . ?
C5 C4 C7 118.6(10) . . ?
C6 C5 C4 120.1(9) . . ?
C6 C5 H5 120.0 . . ?
C4 C5 H5 120.0 . . ?
C1 C6 C5 119.9(10) . . ?
C1 C6 C11 115.9(8) . . ?
C5 C6 C11 124.2(9) . . ?
C9 C7 C10 111.2(10) . . ?
C9 C7 C4 110.6(10) . . ?
C10 C7 C4 107.8(10) . . ?
C9 C7 C8 108.6(11) . . ?
C10 C7 C8 108.5(11) . . ?
C4 C7 C8 110.1(9) . . ?
C7 C8 H8A 109.5 . . ?
C7 C8 H8B 109.5 . . ?
H8A C8 H8B 109.5 . . ?
C7 C8 H8C 109.5 . . ?
H8A C8 H8C 109.5 . . ?
H8B C8 H8C 109.5 . . ?
C7 C9 H9A 109.5 . . ?
C7 C9 H9B 109.5 . . ?
H9A C9 H9B 109.5 . . ?
C7 C9 H9C 109.5 . . ?
H9A C9 H9C 109.5 . . ?
H9B C9 H9C 109.5 . . ?
C7 C10 H10A 109.5 . . ?
C7 C10 H10B 109.5 . . ?
H10A C10 H10B 109.5 . . ?
C7 C10 H10C 109.5 . . ?
H10A C10 H10C 109.5 . . ?
H10B C10 H10C 109.5 . . ?
N1 C11 C6 120.2(9) . . ?
N1 C11 S1 121.7(8) . . ?
C6 C11 S1 118.1(7) . . ?
C17 C12 C13 121.1(11) . . ?
C17 C12 N1 123.8(10) . . ?
C13 C12 N1 115.0(10) . . ?
C12 C13 C14 119.9(11) . . ?
C12 C13 H13 120.1 . . ?
C14 C13 H13 120.1 . . ?
C15 C14 C13 118.9(11) . . ?
C15 C14 H14 120.6 . . ?
C13 C14 H14 120.6 . . ?
C16 C15 C14 121.6(12) . . ?
C16 C15 H15 119.2 . . ?
C14 C15 H15 119.2 . . ?
C15 C16 C17 120.8(12) . . ?
C15 C16 H16 119.6 . . ?
C17 C16 H16 119.6 . . ?
C12 C17 C16 117.7(11) . . ?
C12 C17 H17 121.2 . . ?
C16 C17 H17 121.2 . . ?
N2 C18 C2 120.6(9) . . ?
N2 C18 S2 122.1(8) . . ?
C2 C18 S2 117.3(8) . . ?
C24 C19 C20 117.3(12) . . ?
C24 C19 N2 123.4(13) . . ?
C20 C19 N2 119.3(12) . . ?
C21 C20 C19 121.1(14) . . ?
C21 C20 H20 119.4 . . ?
C19 C20 H20 119.4 . . ?
C22 C21 C20 120.8(16) . . ?
C22 C21 H21 119.6 . . ?
C20 C21 H21 119.6 . . ?
C21 C22 C23 120.1(14) . . ?
C21 C22 H22 119.9 . . ?
C23 C22 H22 119.9 . . ?
C22 C23 C24 119.6(14) . . ?
C22 C23 H23 120.2 . . ?
C24 C23 H23 120.2 . . ?
C19 C24 C23 121.1(15) . . ?
C19 C24 H24 119.5 . . ?
C23 C24 H24 119.5 . . ?
P1 C25 H25A 109.5 . . ?
P1 C25 H25B 109.5 . . ?
H25A C25 H25B 109.5 . . ?
P1 C25 H25C 109.5 . . ?
H25A C25 H25C 109.5 . . ?
H25B C25 H25C 109.5 . . ?
P1 C26 H26A 109.5 . . ?
P1 C26 H26B 109.5 . . ?
H26A C26 H26B 109.5 . . ?
P1 C26 H26C 109.5 . . ?
H26A C26 H26C 109.5 . . ?
H26B C26 H26C 109.5 . . ?
P1 C27 H27A 109.5 . . ?
P1 C27 H27B 109.5 . . ?
H27A C27 H27B 109.5 . . ?
P1 C27 H27C 109.5 . . ?
H27A C27 H27C 109.5 . . ?
H27B C27 H27C 109.5 . . ?

loop_
_geom_bond_atom_site_label_1
_geom_bond_atom_site_label_2
_geom_bond_distance
_geom_bond_site_symmetry_2
_geom_bond_publ_flag
Au C1 2.032(9) . ?
Au S2 2.292(3) . ?
Au S1 2.316(3) . ?
Au P1 2.351(2) . ?
S1 C11 1.716(10) . ?
S2 C18 1.783(10) . ?
P1 C26 1.774(11) . ?
P1 C27 1.799(9) . ?
P1 C25 1.805(11) . ?
N1 C11 1.337(11) . ?
N1 C12 1.433(13) . ?
N1 H1 0.8800 . ?
N2 C18 1.280(12) . ?
N2 C19 1.410(13) . ?
C1 C2 1.379(13) . ?
C1 C6 1.389(13) . ?
C2 C3 1.390(13) . ?
C2 C18 1.467(13) . ?
C3 C4 1.383(14) . ?
C3 H3 0.9500 . ?
C4 C5 1.404(14) . ?
C4 C7 1.551(14) . ?
C5 C6 1.398(12) . ?
C5 H5 0.9500 . ?
C6 C11 1.495(13) . ?
C7 C9 1.509(17) . ?
C7 C10 1.538(17) . ?
C7 C8 1.574(16) . ?
C8 H8A 0.9800 . ?
C8 H8B 0.9800 . ?
C8 H8C 0.9800 . ?
C9 H9A 0.9800 . ?
C9 H9B 0.9800 . ?
C9 H9C 0.9800 . ?
C10 H10A 0.9800 . ?
C10 H10B 0.9800 . ?
C10 H10C 0.9800 . ?
C12 C17 1.370(15) . ?
C12 C13 1.374(13) . ?
C13 C14 1.405(15) . ?
C13 H13 0.9500 . ?
C14 C15 1.358(15) . ?
C14 H14 0.9500 . ?
C15 C16 1.344(15) . ?
C15 H15 0.9500 . ?
C16 C17 1.420(15) . ?
C16 H16 0.9500 . ?
C17 H17 0.9500 . ?
C19 C24 1.385(17) . ?
C19 C20 1.400(18) . ?
C20 C21 1.371(16) . ?
C20 H20 0.9500 . ?
C21 C22 1.35(2) . ?
C21 H21 0.9500 . ?
C22 C23 1.38(2) . ?
C22 H22 0.9500 . ?
C23 C24 1.390(16) . ?
C23 H23 0.9500 . ?
C24 H24 0.9500 . ?
C25 H25A 0.9800 . ?
C25 H25B 0.9800 . ?
C25 H25C 0.9800 . ?
C26 H26A 0.9800 . ?
C26 H26B 0.9800 . ?
C26 H26C 0.9800 . ?
C27 H27A 0.9800 . ?
C27 H27B 0.9800 . ?
C27 H27C 0.9800 . ?

loop_
_geom_torsion_atom_site_label_1
_geom_torsion_atom_site_label_2
_geom_torsion_atom_site_label_3
_geom_torsion_atom_site_label_4
_geom_torsion
_geom_torsion_site_symmetry_1
_geom_torsion_site_symmetry_2
_geom_torsion_site_symmetry_3
_geom_torsion_site_symmetry_4
_geom_torsion_publ_flag
C6 C1 C2 C3 -0.3(16) . . . . ?
Au C1 C2 C3 179.2(8) . . . . ?
C6 C1 C2 C18 -179.8(10) . . . . ?
Au C1 C2 C18 -0.3(13) . . . . ?
C1 C2 C3 C4 -0.3(16) . . . . ?
C18 C2 C3 C4 179.2(10) . . . . ?
C2 C3 C4 C5 2.0(17) . . . . ?
C2 C3 C4 C7 178.0(11) . . . . ?
C3 C4 C5 C6 -3.2(17) . . . . ?
C7 C4 C5 C6 -179.3(10) . . . . ?
C2 C1 C6 C5 -1.0(16) . . . . ?
Au C1 C6 C5 179.6(8) . . . . ?
C2 C1 C6 C11 -179.4(9) . . . . ?
Au C1 C6 C11 1.2(13) . . . . ?
C4 C5 C6 C1 2.7(16) . . . . ?
C4 C5 C6 C11 -179.0(10) . . . . ?
C3 C4 C7 C9 -114.6(13) . . . . ?
C5 C4 C7 C9 61.4(14) . . . . ?
C3 C4 C7 C10 123.7(13) . . . . ?
C5 C4 C7 C10 -60.4(15) . . . . ?
C3 C4 C7 C8 5.5(17) . . . . ?
C5 C4 C7 C8 -178.6(11) . . . . ?
C12 N1 C11 C6 174.1(10) . . . . ?
C12 N1 C11 S1 -5.6(16) . . . . ?
C1 C6 C11 N1 178.7(9) . . . . ?
C5 C6 C11 N1 0.3(16) . . . . ?
C1 C6 C11 S1 -1.6(13) . . . . ?
C5 C6 C11 S1 -180.0(8) . . . . ?
Au S1 C11 N1 -179.1(8) . . . . ?
Au S1 C11 C6 1.2(8) . . . . ?
C11 N1 C12 C17 -8.1(18) . . . . ?
C11 N1 C12 C13 174.5(11) . . . . ?
C17 C12 C13 C14 2.0(17) . . . . ?
N1 C12 C13 C14 179.4(10) . . . . ?
C12 C13 C14 C15 -0.7(18) . . . . ?
C13 C14 C15 C16 -0.9(19) . . . . ?
C14 C15 C16 C17 1.3(19) . . . . ?
C13 C12 C17 C16 -1.6(17) . . . . ?
N1 C12 C17 C16 -178.8(10) . . . . ?
C15 C16 C17 C12 0.0(18) . . . . ?
C19 N2 C18 C2 178.4(11) . . . . ?
C19 N2 C18 S2 0.6(16) . . . . ?
C1 C2 C18 N2 -176.4(11) . . . . ?
C3 C2 C18 N2 4.1(16) . . . . ?
C1 C2 C18 S2 1.5(14) . . . . ?
C3 C2 C18 S2 -178.0(8) . . . . ?
Au S2 C18 N2 176.2(9) . . . . ?
Au S2 C18 C2 -1.7(9) . . . . ?
C18 N2 C19 C24 74.3(16) . . . . ?
C18 N2 C19 C20 -107.2(13) . . . . ?
C24 C19 C20 C21 0.8(19) . . . . ?
N2 C19 C20 C21 -177.7(11) . . . . ?
C19 C20 C21 C22 -2(2) . . . . ?
C20 C21 C22 C23 2(2) . . . . ?
C21 C22 C23 C24 -2(2) . . . . ?
C20 C19 C24 C23 -0.6(18) . . . . ?
N2 C19 C24 C23 177.8(10) . . . . ?
C22 C23 C24 C19 1.2(19) . . . . ?
